data_7238261
loop_
_publ_author_name
'Wang, Y.-B.'
'Liu, D.-S.'
'Pan, T.-H.'
'Liang, Q.'
'Huang, X.-H.'
'Wu, S.-T.'
'Huang, C.-C.'

_publ_section_title
;
 Structural variation from 1D to 3D: effect of metal centers on the
 construction of metal--organic coordination polymers with
 N-(1H-tetrazol-5-yl)benzamide ligand
;
_journal_issue 11
_journal_name_full CrystEngComm
_journal_page_first 3886
_journal_paper_doi 10.1039/c003502e
_journal_volume 12
_journal_year 2010
_chemical_formula_moiety 'C16 H12 Cu N10 O2'
_chemical_formula_sum 'C16 H12 Cu N10 O2'
_chemical_formula_weight 439.90
_space_group_IT_number 61
_space_group_name_Hall '-P 2ac 2ab'
_space_group_name_H-M_alt 'P b c a'
_symmetry_cell_setting orthorhombic
_symmetry_space_group_name_Hall '-P 2ac 2ab'
_symmetry_space_group_name_H-M 'P b c a'
_atom_sites_solution_hydrogens geom
_atom_sites_solution_primary direct
_atom_sites_solution_secondary difmap
_audit_creation_method SHELXL-97
_cell_angle_alpha 90.00
_cell_angle_beta 90.00
_cell_angle_gamma 90.00
_cell_formula_units_Z 4
_cell_length_a 9.5801(19)
_cell_length_b 8.4014(17)
_cell_length_c 20.163(4)
_cell_measurement_reflns_used 25
_cell_measurement_temperature 293(2)
_cell_measurement_theta_max 18
_cell_measurement_theta_min 12
_cell_volume 1622.8(6)
_computing_cell_refinement CrystalClear
_computing_data_collection 'CrystalClear (Rigaku, 2002)'
_computing_data_reduction CrystalClear
_computing_molecular_graphics SHELXTL
_computing_publication_material SHELXTL
_computing_structure_refinement SHELXTL
_computing_structure_solution 'SHELXTL (Siemens, 1994)'
_diffrn_ambient_temperature 293(2)
_diffrn_measured_fraction_theta_full 0.984
_diffrn_measured_fraction_theta_max 0.984
_diffrn_measurement_device_type 'Rigaku Mercury CCD area-detector'
_diffrn_measurement_method \w
_diffrn_radiation_monochromator graphite
_diffrn_radiation_source 'fine-focus sealed tube'
_diffrn_radiation_type MoK\a
_diffrn_radiation_wavelength 0.71073
_diffrn_reflns_av_R_equivalents 0.0611
_diffrn_reflns_av_sigmaI/netI 0.0364
_diffrn_reflns_limit_h_max 12
_diffrn_reflns_limit_h_min -11
_diffrn_reflns_limit_k_max 10
_diffrn_reflns_limit_k_min -10
_diffrn_reflns_limit_l_max 26
_diffrn_reflns_limit_l_min -25
_diffrn_reflns_number 12471
_diffrn_reflns_theta_full 27.62
_diffrn_reflns_theta_max 27.62
_diffrn_reflns_theta_min 3.38
_exptl_absorpt_coefficient_mu 1.388
_exptl_absorpt_correction_T_max 0.93
_exptl_absorpt_correction_T_min 0.75
_exptl_absorpt_correction_type multi-scan
_exptl_absorpt_process_details 'RAPID AUTO (Rigaku Corporation, 1998)'
_exptl_crystal_colour Green
_exptl_crystal_density_diffrn 1.800
_exptl_crystal_density_method 'not measured'
_exptl_crystal_description Block
_exptl_crystal_F_000 892
_exptl_crystal_size_max 0.25
_exptl_crystal_size_mid 0.16
_exptl_crystal_size_min 0.04
_refine_diff_density_max 0.393
_refine_diff_density_min -0.509
_refine_diff_density_rms 0.084
_refine_ls_extinction_method none
_refine_ls_goodness_of_fit_ref 1.390
_refine_ls_hydrogen_treatment constr
_refine_ls_matrix_type full
_refine_ls_number_parameters 133
_refine_ls_number_reflns 1858
_refine_ls_number_restraints 0
_refine_ls_restrained_S_all 1.390
_refine_ls_R_factor_all 0.0894
_refine_ls_R_factor_gt 0.0873
_refine_ls_shift/su_max 0.000
_refine_ls_shift/su_mean 0.000
_refine_ls_structure_factor_coef Fsqd
_refine_ls_weighting_details 'calc w=1/[\s^2^(Fo^2^)+(0.0000P)^2^+6.6134P] where P=(Fo^2^+2Fc^2^)/3'
_refine_ls_weighting_scheme calc
_refine_ls_wR_factor_gt 0.1354
_refine_ls_wR_factor_ref 0.1361
_reflns_number_gt 1816
_reflns_number_total 1858
_reflns_threshold_expression >2sigma(I)
_cod_data_source_file c003502e.txt
_cod_data_source_block compound_4
_cod_depositor_comments
;
The following automatic conversions were performed:

data item '_exptl_absorpt_correction_type' value 'Multi-Scan' was
changed to 'multi-scan' in accordance with the
/home/saulius/struct/COD-crude-data/automatic-downloads/DataCite-retrospective/RSC/depositions/lib/dictionaries/cif_core.dic
dictionary named 'cif_core.dic' version 2.4.2 last updated on
2011-04-26.

data item '_symmetry_cell_setting' value 'Orthorhombic' was changed
to 'orthorhombic' in accordance with the
/home/saulius/struct/COD-crude-data/automatic-downloads/DataCite-retrospective/RSC/depositions/lib/dictionaries/cif_core.dic
dictionary named 'cif_core.dic' version 2.4.2 last updated on
2011-04-26.

Automatic conversion script
Id: cif_fix_values 6909 2019-04-08 15:41:33Z antanas 
;
_cod_original_cell_volume 1622.9(6)
_cod_original_sg_symbol_Hall '-P 2ac 2ab '
_cod_original_sg_symbol_H-M Pbca
_cod_database_code 7238261

loop_
_symmetry_equiv_pos_as_xyz
'x, y, z'
'-x+1/2, -y, z+1/2'
'-x, y+1/2, -z+1/2'
'x+1/2, -y+1/2, -z'
'-x, -y, -z'
'x-1/2, y, -z-1/2'
'x, -y-1/2, z-1/2'
'-x-1/2, y-1/2, z'

loop_
_atom_site_label
_atom_site_type_symbol
_atom_site_fract_x
_atom_site_fract_y
_atom_site_fract_z
_atom_site_U_iso_or_equiv
_atom_site_adp_type
_atom_site_occupancy
_atom_site_symmetry_multiplicity
_atom_site_calc_flag
_atom_site_refinement_flags
Cu1 Cu 1.0000 0.0000 0.5000 0.0278(2) Uani 1 2 d S
O1 O 0.8887(3) -0.0023(4) 0.58949(16) 0.0316(8) Uani 1 1 d .
N1 N 0.6919(4) 0.1222(5) 0.55321(19) 0.0287(9) Uani 1 1 d .
H1 H 0.6036 0.1325 0.5596 0.034 Uiso 1 1 calc R
N2 N 0.8772(4) 0.1749(5) 0.47611(19) 0.0265(8) Uani 1 1 d .
N3 N 0.8956(4) 0.2842(5) 0.4270(2) 0.0294(9) Uani 1 1 d .
N4 N 0.7841(4) 0.3706(5) 0.4226(2) 0.0317(9) Uani 1 1 d .
N5 N 0.6875(4) 0.3215(5) 0.4683(2) 0.0292(9) Uani 1 1 d .
C1 C 0.5589(5) -0.1239(7) 0.6392(3) 0.0350(12) Uani 1 1 d .
H1A H 0.5250 -0.1327 0.5961 0.042 Uiso 1 1 calc R
C2 C 0.4893(6) -0.1955(7) 0.6910(3) 0.0419(13) Uani 1 1 d .
H2 H 0.4098 -0.2558 0.6827 0.050 Uiso 1 1 calc R
C3 C 0.5372(6) -0.1779(7) 0.7550(3) 0.0434(14) Uani 1 1 d .
H3 H 0.4902 -0.2273 0.7897 0.052 Uiso 1 1 calc R
C4 C 0.6541(6) -0.0878(7) 0.7681(3) 0.0410(13) Uani 1 1 d .
H4 H 0.6834 -0.0726 0.8116 0.049 Uiso 1 1 calc R
C5 C 0.7280(5) -0.0201(6) 0.7163(2) 0.0350(12) Uani 1 1 d .
H5 H 0.8092 0.0373 0.7246 0.042 Uiso 1 1 calc R
C6 C 0.6802(5) -0.0384(6) 0.6518(2) 0.0281(10) Uani 1 1 d .
C7 C 0.7636(5) 0.0293(6) 0.5958(2) 0.0267(10) Uani 1 1 d .
C8 C 0.7500(5) 0.2023(5) 0.4999(2) 0.0234(9) Uani 1 1 d .

loop_
_atom_site_aniso_label
_atom_site_aniso_U_11
_atom_site_aniso_U_22
_atom_site_aniso_U_33
_atom_site_aniso_U_23
_atom_site_aniso_U_13
_atom_site_aniso_U_12
Cu1 0.0242(4) 0.0308(4) 0.0283(4) 0.0076(4) 0.0057(3) 0.0044(4)
O1 0.0253(17) 0.0381(19) 0.0315(17) 0.0102(16) 0.0015(14) 0.0067(15)
N1 0.0214(19) 0.036(2) 0.029(2) 0.0085(18) 0.0048(16) 0.0042(17)
N2 0.029(2) 0.025(2) 0.0261(19) 0.0074(17) -0.0023(16) -0.0027(17)
N3 0.027(2) 0.032(2) 0.029(2) 0.0079(18) 0.0021(17) -0.0027(18)
N4 0.029(2) 0.037(2) 0.029(2) 0.0056(19) 0.0004(17) -0.0008(19)
N5 0.026(2) 0.032(2) 0.030(2) 0.0038(18) -0.0004(17) -0.0014(18)
C1 0.032(3) 0.040(3) 0.033(3) 0.000(2) 0.004(2) -0.002(2)
C2 0.035(3) 0.042(3) 0.048(3) 0.006(3) 0.006(3) -0.008(3)
C3 0.044(3) 0.050(3) 0.037(3) 0.015(3) 0.018(3) 0.003(3)
C4 0.050(3) 0.046(3) 0.028(3) 0.005(2) -0.001(2) 0.004(3)
C5 0.031(3) 0.038(3) 0.036(3) -0.001(2) -0.002(2) 0.000(2)
C6 0.024(2) 0.033(3) 0.028(2) 0.004(2) 0.0032(19) 0.006(2)
C7 0.026(2) 0.028(2) 0.026(2) 0.001(2) 0.0012(19) -0.0004(19)
C8 0.0184(19) 0.025(2) 0.027(2) 0.004(2) -0.0018(19) -0.0002(18)

loop_
_atom_type_symbol
_atom_type_description
_atom_type_scat_dispersion_real
_atom_type_scat_dispersion_imag
_atom_type_scat_source
C C 0.0033 0.0016 'International Tables Vol C Tables 4.2.6.8 and 6.1.1.4'
H H 0.0000 0.0000 'International Tables Vol C Tables 4.2.6.8 and 6.1.1.4'
N N 0.0061 0.0033 'International Tables Vol C Tables 4.2.6.8 and 6.1.1.4'
O O 0.0106 0.0060 'International Tables Vol C Tables 4.2.6.8 and 6.1.1.4'
Cu Cu 0.3201 1.2651 'International Tables Vol C Tables 4.2.6.8 and 6.1.1.4'

loop_
_geom_angle_atom_site_label_1
_geom_angle_atom_site_label_2
_geom_angle_atom_site_label_3
_geom_angle
_geom_angle_site_symmetry_1
_geom_angle_site_symmetry_3
N2 Cu1 O1 95.03(15) . 5_756
N2 Cu1 O1 84.97(15) 5_756 5_756
N2 Cu1 O1 84.97(15) . .
N2 Cu1 O1 95.03(15) 5_756 .
N2 Cu1 N5 87.38(15) . 8_755
N2 Cu1 N5 92.62(15) 5_756 8_755
O1 Cu1 N5 98.96(14) 5_756 8_755
O1 Cu1 N5 81.04(14) . 8_755
N2 Cu1 N5 92.62(15) . 4_556
N2 Cu1 N5 87.38(15) 5_756 4_556
O1 Cu1 N5 81.04(14) 5_756 4_556
O1 Cu1 N5 98.96(14) . 4_556
C7 O1 Cu1 125.5(3) . .
C7 N1 C8 124.8(4) . .
C7 N1 H1 117.6 . .
C8 N1 H1 117.6 . .
C8 N2 N3 105.3(4) . .
C8 N2 Cu1 126.6(3) . .
N3 N2 Cu1 127.7(3) . .
N4 N3 N2 108.7(4) . .
N3 N4 N5 110.0(4) . .
C8 N5 N4 104.2(4) . .
C8 N5 Cu1 132.4(3) . 4_456
N4 N5 Cu1 119.4(3) . 4_456
C2 C1 C6 119.5(5) . .
C2 C1 H1A 120.2 . .
C6 C1 H1A 120.2 . .
C1 C2 C3 120.1(5) . .
C1 C2 H2 119.9 . .
C3 C2 H2 119.9 . .
C4 C3 C2 120.6(5) . .
C4 C3 H3 119.7 . .
C2 C3 H3 119.7 . .
C3 C4 C5 119.8(5) . .
C3 C4 H4 120.1 . .
C5 C4 H4 120.1 . .
C4 C5 C6 119.5(5) . .
C4 C5 H5 120.2 . .
C6 C5 H5 120.2 . .
C5 C6 C1 120.3(5) . .
C5 C6 C7 119.2(4) . .
C1 C6 C7 120.4(4) . .
O1 C7 N1 123.6(4) . .
O1 C7 C6 121.1(4) . .
N1 C7 C6 115.3(4) . .
N5 C8 N2 111.8(4) . .
N5 C8 N1 123.8(4) . .
N2 C8 N1 124.4(4) . .

loop_
_geom_bond_atom_site_label_1
_geom_bond_atom_site_label_2
_geom_bond_distance
_geom_bond_site_symmetry_2
Cu1 N2 1.943(4) .
Cu1 N2 1.943(4) 5_756
Cu1 O1 2.096(3) 5_756
Cu1 O1 2.096(3) .
Cu1 N5 2.426(4) 8_755
Cu1 N5 2.426(4) 4_556
O1 C7 1.234(6) .
N1 C7 1.350(6) .
N1 C8 1.385(6) .
N1 H1 0.8600 .
N2 C8 1.330(6) .
N2 N3 1.362(5) .
N3 N4 1.295(6) .
N4 N5 1.370(5) .
N5 C8 1.329(6) .
N5 Cu1 2.426(4) 4_456
C1 C2 1.377(7) .
C1 C6 1.389(7) .
C1 H1A 0.9300 .
C2 C3 1.378(8) .
C2 H2 0.9300 .
C3 C4 1.377(8) .
C3 H3 0.9300 .
C4 C5 1.385(7) .
C4 H4 0.9300 .
C5 C6 1.387(7) .
C5 H5 0.9300 .
C6 C7 1.495(6) .

loop_
_geom_hbond_atom_site_label_D
_geom_hbond_atom_site_label_H
_geom_hbond_atom_site_label_A
_geom_hbond_distance_DH
_geom_hbond_distance_HA
_geom_hbond_distance_DA
_geom_hbond_angle_DHA
_geom_hbond_site_symmetry_A
N1 H1 N3 0.86 2.13 2.972(5) 166.5 4_456
